data_4519197
loop_
_publ_author_name
'Xu, Wei'
'Liu, Huan'
'Mei, Fen'
'Fu, Yanyan'
'Cao, Huimin'
'He, Qingguo'
'Cheng, Jiangong'

_publ_section_title
;
 Supramolecule-Originated Emission: A Room-Temperature Phosphorescence 2D
 Ionic H-Bond Network from Nonemissive Aliphatic Derivatives.
;
_journal_issue 51
_journal_name_full 'ACS applied materials &amp; interfaces'
_journal_page_first 61528
_journal_page_last 61535
_journal_paper_doi 10.1021/acsami.1c18441
_journal_volume 13
_journal_year 2021
_chemical_formula_sum 'C9 H19 N O2'
_chemical_formula_weight 173.25
_space_group_crystal_system monoclinic
_space_group_IT_number 14
_space_group_name_Hall '-P 2ybc'
_space_group_name_H-M_alt 'P 1 21/c 1'
_atom_sites_solution_hydrogens geom
_audit_creation_method SHELXL-2013
_cell_angle_alpha 90
_cell_angle_beta 96.494(2)
_cell_angle_gamma 90
_cell_formula_units_Z 4
_cell_length_a 8.5395(5)
_cell_length_b 7.3054(5)
_cell_length_c 17.2626(12)
_cell_measurement_reflns_used 5596
_cell_measurement_temperature 193(2)
_cell_measurement_theta_max 54.185
_cell_measurement_theta_min 4.801
_cell_volume 1070.01(12)
_computing_cell_refinement 'Bruker SAINT'
_computing_data_collection 'Bruker APEX2'
_computing_data_reduction 'Bruker SAINT'
_computing_molecular_graphics 'Bruker SHELXTL'
_computing_publication_material 'Bruker SHELXTL'
_computing_structure_refinement 'SHELXL-2013 (Sheldrick, 2013)'
_computing_structure_solution 'SHELXS-97 (Sheldrick 2008)'
_diffrn_ambient_temperature 193(2)
_diffrn_measured_fraction_theta_full 0.999
_diffrn_measured_fraction_theta_max 0.999
_diffrn_measurement_device_type 'Bruker APEX-II CCD'
_diffrn_measurement_method '\f and \w scans'
_diffrn_radiation_type MoK\a
_diffrn_radiation_wavelength 0.71073
_diffrn_reflns_av_R_equivalents 0.0325
_diffrn_reflns_av_unetI/netI 0.0244
_diffrn_reflns_Laue_measured_fraction_full 0.999
_diffrn_reflns_Laue_measured_fraction_max 0.999
_diffrn_reflns_limit_h_max 10
_diffrn_reflns_limit_h_min -9
_diffrn_reflns_limit_k_max 9
_diffrn_reflns_limit_k_min -9
_diffrn_reflns_limit_l_max 21
_diffrn_reflns_limit_l_min -21
_diffrn_reflns_number 10950
_diffrn_reflns_point_group_measured_fraction_full 0.999
_diffrn_reflns_point_group_measured_fraction_max 0.999
_diffrn_reflns_theta_full 25.242
_diffrn_reflns_theta_max 26.000
_diffrn_reflns_theta_min 2.375
_exptl_absorpt_coefficient_mu 0.075
_exptl_absorpt_correction_T_max 0.7456
_exptl_absorpt_correction_T_min 0.6196
_exptl_absorpt_correction_type multi-scan
_exptl_absorpt_process_details sadabs
_exptl_crystal_colour colorless
_exptl_crystal_density_diffrn 1.075
_exptl_crystal_description prismatic
_exptl_crystal_F_000 384
_exptl_crystal_size_max 0.190
_exptl_crystal_size_mid 0.160
_exptl_crystal_size_min 0.130
_refine_diff_density_max 0.240
_refine_diff_density_min -0.202
_refine_diff_density_rms 0.035
_refine_ls_extinction_coef 0.034(7)
_refine_ls_extinction_expression Fc^*^=kFc[1+0.001xFc^2^\l^3^/sin(2\q)]^-1/4^
_refine_ls_extinction_method SHELXL
_refine_ls_goodness_of_fit_ref 1.027
_refine_ls_hydrogen_treatment constr
_refine_ls_matrix_type full
_refine_ls_number_parameters 114
_refine_ls_number_reflns 2093
_refine_ls_number_restraints 0
_refine_ls_restrained_S_all 1.027
_refine_ls_R_factor_all 0.0540
_refine_ls_R_factor_gt 0.0443
_refine_ls_shift/su_max 0.030
_refine_ls_shift/su_mean 0.003
_refine_ls_structure_factor_coef Fsqd
_refine_ls_weighting_details 'w=1/[\s^2^(Fo^2^)+(0.0671P)^2^+0.2976P] where P=(Fo^2^+2Fc^2^)/3'
_refine_ls_weighting_scheme calc
_refine_ls_wR_factor_gt 0.1233
_refine_ls_wR_factor_ref 0.1324
_reflns_Friedel_coverage 0.000
_reflns_number_gt 1747
_reflns_number_total 2093
_reflns_threshold_expression 'I > 2\s(I)'
_cod_data_source_file am1c18441_si_002.cif
_cod_data_source_block mo_d8v20097_0m
_cod_original_sg_symbol_H-M 'P 21/c'
_cod_database_code 4519197
_shelx_space_group_comment
; 
The symmetry employed for this shelxl refinement is uniquely defined 
by the following loop, which should always be used as a source of 
symmetry information in preference to the above space-group names. 
They are only intended as comments. 
;
_shelx_estimated_absorpt_t_min 0.986
_shelx_estimated_absorpt_t_max 0.990
_shelxl_version_number 2013-4

loop_
_space_group_symop_operation_xyz
'x, y, z'
'-x, y+1/2, -z+1/2'
'-x, -y, -z'
'x, -y-1/2, z-1/2'

loop_
_atom_site_label
_atom_site_type_symbol
_atom_site_fract_x
_atom_site_fract_y
_atom_site_fract_z
_atom_site_U_iso_or_equiv
_atom_site_adp_type
_atom_site_occupancy
_atom_site_site_symmetry_order
_atom_site_calc_flag
_atom_site_refinement_flags_posn
_atom_site_refinement_flags_adp
_atom_site_refinement_flags_occupancy
_atom_site_disorder_assembly
_atom_site_disorder_group
O1 O 0.69096(12) 0.39403(15) 0.53853(5) 0.0430(3) Uani 1 1 d . . . . .
O2 O 0.72517(14) 0.44971(19) 0.70731(6) 0.0581(4) Uani 1 1 d . . . . .
C1 C 0.9082(2) 0.2535(3) 0.48935(10) 0.0563(5) Uani 1 1 d . . . . .
H1C H 0.8410 0.1604 0.4615 0.085 Uiso 1 1 calc R U . . .
H1D H 1.0093 0.1985 0.5096 0.085 Uiso 1 1 calc R U . . .
H1E H 0.9265 0.3533 0.4535 0.085 Uiso 1 1 calc R U . . .
C2 C 0.82768(17) 0.32811(19) 0.55636(8) 0.0375(4) Uani 1 1 d . . . . .
C3 C 0.90839(18) 0.3195(2) 0.63067(8) 0.0413(4) Uani 1 1 d . . . . .
H3 H 1.0112 0.2682 0.6347 0.050 Uiso 1 1 calc R U . . .
C4 C 0.85490(17) 0.3787(2) 0.70116(8) 0.0390(4) Uani 1 1 d . . . . .
C5 C 0.9665(2) 0.3518(2) 0.77506(9) 0.0488(4) Uani 1 1 d . . . . .
H5A H 0.9319 0.4272 0.8169 0.073 Uiso 1 1 calc R U . . .
H5B H 1.0732 0.3881 0.7657 0.073 Uiso 1 1 calc R U . . .
H5C H 0.9666 0.2226 0.7904 0.073 Uiso 1 1 calc R U . . .
N1 N 0.46840(14) 0.58499(17) 0.60883(6) 0.0389(3) Uani 1 1 d . . . . .
H1A H 0.5646 0.5139 0.6020 0.047 Uiso 1 1 calc R U . . .
H1B H 0.4064 0.5967 0.5570 0.047 Uiso 1 1 calc R U . . .
C6 C 0.5155(2) 0.7703(2) 0.63778(10) 0.0535(5) Uani 1 1 d . . . . .
H6A H 0.5678 0.7614 0.6918 0.064 Uiso 1 1 calc R U . . .
H6B H 0.4205 0.8477 0.6384 0.064 Uiso 1 1 calc R U . . .
C7 C 0.6259(3) 0.8576(3) 0.58688(12) 0.0653(5) Uani 1 1 d . . . . .
H7A H 0.5732 0.8690 0.5336 0.098 Uiso 1 1 calc R U . . .
H7B H 0.7203 0.7814 0.5866 0.098 Uiso 1 1 calc R U . . .
H7C H 0.6562 0.9793 0.6072 0.098 Uiso 1 1 calc R U . . .
C8 C 0.3736(2) 0.4817(3) 0.66141(9) 0.0490(4) Uani 1 1 d . . . . .
H8A H 0.2680 0.5383 0.6603 0.059 Uiso 1 1 calc R U . . .
H8B H 0.4258 0.4881 0.7155 0.059 Uiso 1 1 calc R U . . .
C9 C 0.3562(2) 0.2855(3) 0.63672(11) 0.0573(5) Uani 1 1 d . . . . .
H9A H 0.2962 0.2786 0.5849 0.086 Uiso 1 1 calc R U . . .
H9B H 0.3002 0.2180 0.6742 0.086 Uiso 1 1 calc R U . . .
H9C H 0.4607 0.2315 0.6348 0.086 Uiso 1 1 calc R U . . .

loop_
_atom_site_aniso_label
_atom_site_aniso_U_11
_atom_site_aniso_U_22
_atom_site_aniso_U_33
_atom_site_aniso_U_23
_atom_site_aniso_U_13
_atom_site_aniso_U_12
O1 0.0418(6) 0.0559(7) 0.0302(5) -0.0013(4) -0.0007(4) 0.0127(5)
O2 0.0503(7) 0.0858(9) 0.0373(6) -0.0044(6) 0.0004(5) 0.0179(6)
C1 0.0560(10) 0.0725(12) 0.0409(9) -0.0026(8) 0.0074(7) 0.0227(9)
C2 0.0403(8) 0.0364(7) 0.0358(7) 0.0027(6) 0.0042(6) 0.0043(6)
C3 0.0374(8) 0.0479(9) 0.0377(8) 0.0049(6) 0.0005(6) 0.0072(7)
C4 0.0409(8) 0.0397(8) 0.0350(7) 0.0041(6) -0.0013(6) -0.0019(6)
C5 0.0535(10) 0.0548(10) 0.0357(8) 0.0035(7) -0.0056(7) -0.0001(8)
N1 0.0435(7) 0.0463(7) 0.0263(6) -0.0017(5) 0.0013(5) 0.0100(5)
C6 0.0679(11) 0.0505(10) 0.0404(8) -0.0107(7) -0.0014(8) 0.0095(8)
C7 0.0741(13) 0.0529(11) 0.0677(12) -0.0050(9) 0.0019(10) -0.0042(9)
C8 0.0494(9) 0.0653(11) 0.0332(8) 0.0067(7) 0.0086(6) 0.0134(8)
C9 0.0521(10) 0.0643(12) 0.0559(10) 0.0054(9) 0.0078(8) -0.0029(8)

loop_
_atom_type_symbol
_atom_type_description
_atom_type_scat_dispersion_real
_atom_type_scat_dispersion_imag
_atom_type_scat_source
C C 0.0033 0.0016 'International Tables Vol C Tables 4.2.6.8 and 6.1.1.4'
H H 0.0000 0.0000 'International Tables Vol C Tables 4.2.6.8 and 6.1.1.4'
N N 0.0061 0.0033 'International Tables Vol C Tables 4.2.6.8 and 6.1.1.4'
O O 0.0106 0.0060 'International Tables Vol C Tables 4.2.6.8 and 6.1.1.4'

loop_
_geom_angle_atom_site_label_1
_geom_angle_atom_site_label_2
_geom_angle_atom_site_label_3
_geom_angle
_geom_angle_site_symmetry_1
_geom_angle_site_symmetry_3
_geom_angle_publ_flag
C2 C1 H1C 109.5 . . ?
C2 C1 H1D 109.5 . . ?
H1C C1 H1D 109.5 . . ?
C2 C1 H1E 109.5 . . ?
H1C C1 H1E 109.5 . . ?
H1D C1 H1E 109.5 . . ?
O1 C2 C3 126.09(13) . . ?
O1 C2 C1 115.90(13) . . ?
C3 C2 C1 118.01(13) . . ?
C2 C3 C4 127.34(14) . . ?
C2 C3 H3 116.3 . . ?
C4 C3 H3 116.3 . . ?
O2 C4 C3 125.49(13) . . ?
O2 C4 C5 117.74(14) . . ?
C3 C4 C5 116.77(14) . . ?
C4 C5 H5A 109.5 . . ?
C4 C5 H5B 109.5 . . ?
H5A C5 H5B 109.5 . . ?
C4 C5 H5C 109.5 . . ?
H5A C5 H5C 109.5 . . ?
H5B C5 H5C 109.5 . . ?
C6 N1 C8 113.77(12) . . ?
C6 N1 H1A 108.8 . . ?
C8 N1 H1A 108.8 . . ?
C6 N1 H1B 108.8 . . ?
C8 N1 H1B 108.8 . . ?
H1A N1 H1B 107.7 . . ?
N1 C6 C7 110.78(14) . . ?
N1 C6 H6A 109.5 . . ?
C7 C6 H6A 109.5 . . ?
N1 C6 H6B 109.5 . . ?
C7 C6 H6B 109.5 . . ?
H6A C6 H6B 108.1 . . ?
C6 C7 H7A 109.5 . . ?
C6 C7 H7B 109.5 . . ?
H7A C7 H7B 109.5 . . ?
C6 C7 H7C 109.5 . . ?
H7A C7 H7C 109.5 . . ?
H7B C7 H7C 109.5 . . ?
N1 C8 C9 110.78(13) . . ?
N1 C8 H8A 109.5 . . ?
C9 C8 H8A 109.5 . . ?
N1 C8 H8B 109.5 . . ?
C9 C8 H8B 109.5 . . ?
H8A C8 H8B 108.1 . . ?
C8 C9 H9A 109.5 . . ?
C8 C9 H9B 109.5 . . ?
H9A C9 H9B 109.5 . . ?
C8 C9 H9C 109.5 . . ?
H9A C9 H9C 109.5 . . ?
H9B C9 H9C 109.5 . . ?

loop_
_geom_bond_atom_site_label_1
_geom_bond_atom_site_label_2
_geom_bond_distance
_geom_bond_site_symmetry_2
_geom_bond_publ_flag
O1 C2 1.2683(17) . ?
O2 C4 1.2386(19) . ?
C1 C2 1.513(2) . ?
C1 H1C 0.9800 . ?
C1 H1D 0.9800 . ?
C1 H1E 0.9800 . ?
C2 C3 1.387(2) . ?
C3 C4 1.415(2) . ?
C3 H3 0.9500 . ?
C4 C5 1.517(2) . ?
C5 H5A 0.9800 . ?
C5 H5B 0.9800 . ?
C5 H5C 0.9800 . ?
N1 C6 1.483(2) . ?
N1 C8 1.488(2) . ?
N1 H1A 0.9900 . ?
N1 H1B 0.9900 . ?
C6 C7 1.501(3) . ?
C6 H6A 0.9900 . ?
C6 H6B 0.9900 . ?
C7 H7A 0.9800 . ?
C7 H7B 0.9800 . ?
C7 H7C 0.9800 . ?
C8 C9 1.498(3) . ?
C8 H8A 0.9900 . ?
C8 H8B 0.9900 . ?
C9 H9A 0.9800 . ?
C9 H9B 0.9800 . ?
C9 H9C 0.9800 . ?

loop_
_geom_hbond_atom_site_label_D
_geom_hbond_atom_site_label_H
_geom_hbond_atom_site_label_A
_geom_hbond_distance_DH
_geom_hbond_distance_HA
_geom_hbond_distance_DA
_geom_hbond_angle_DHA
_geom_hbond_site_symmetry_A
N1 H1B O1 0.99 1.76 2.7502(15) 174.9 3_666
N1 H1A O2 0.99 2.20 2.7984(16) 117.5 .
N1 H1A O1 0.99 1.84 2.7483(15) 150.4 .

loop_
_geom_torsion_atom_site_label_1
_geom_torsion_atom_site_label_2
_geom_torsion_atom_site_label_3
_geom_torsion_atom_site_label_4
_geom_torsion
_geom_torsion_site_symmetry_1
_geom_torsion_site_symmetry_2
_geom_torsion_site_symmetry_3
_geom_torsion_site_symmetry_4
_geom_torsion_publ_flag
O1 C2 C3 C4 1.2(3) . . . . ?
C1 C2 C3 C4 -179.13(16) . . . . ?
C2 C3 C4 O2 -0.4(3) . . . . ?
C2 C3 C4 C5 179.39(15) . . . . ?
C8 N1 C6 C7 173.43(14) . . . . ?
C6 N1 C8 C9 -169.34(14) . . . . ?
